data_4350200
loop_
_publ_author_name
'Barral, M. Carmen'
'Gallo, Teresa'
'Herrero, Santiago'
'Jim\'enez-Aparicio, Reyes'
'Torres, M. Rosario'
'Urbanos, Francisco A.'

_publ_section_title
;
 Equatorially connected diruthenium(II,III) units toward paramagnetic
 supramolecular structures with singular magnetic properties.
;
_journal_issue 9
_journal_name_full 'Inorganic chemistry'
_journal_page_first 3639
_journal_page_last 3647
_journal_paper_doi 10.1021/ic052174t
_journal_volume 45
_journal_year 2006
_chemical_formula_sum 'C42 H37 Cl N6 O5.5 Ru2'
_chemical_formula_weight 951.37
_space_group_IT_number 2
_space_group_name_Hall '-P 1'
_space_group_name_H-M_alt 'P -1'
_symmetry_cell_setting triclinic
_symmetry_space_group_name_H-M 'P -1'
_atom_sites_solution_hydrogens geom
_atom_sites_solution_primary direct
_atom_sites_solution_secondary difmap
_audit_creation_method SHELXL-97
_cell_angle_alpha 94.827(2)
_cell_angle_beta 115.420(2)
_cell_angle_gamma 114.495(2)
_cell_formula_units_Z 2
_cell_length_a 13.3142(17)
_cell_length_b 14.4645(19)
_cell_length_c 14.967(2)
_cell_measurement_temperature 293(2)
_cell_volume 2245.3(5)
_computing_cell_refinement 'Bruker SMART'
_computing_data_collection 'Bruker SMART'
_computing_data_reduction 'Bruker SHELXTL'
_computing_molecular_graphics 'Bruker SHELXTL'
_computing_publication_material 'Bruker SHELXTL'
_computing_structure_refinement 'SHELXL-97 (Sheldrick, 1997)'
_computing_structure_solution 'SHELXS-97 (Sheldrick, 1990)'
_diffrn_ambient_temperature 293(2)
_diffrn_measured_fraction_theta_full 0.985
_diffrn_measured_fraction_theta_max 0.985
_diffrn_measurement_device_type 'CCD area detector'
_diffrn_measurement_method 'phi and omega scans'
_diffrn_radiation_monochromator graphite
_diffrn_radiation_source 'fine-focus sealed tube'
_diffrn_radiation_type MoK\a
_diffrn_radiation_wavelength 0.71073
_diffrn_reflns_av_R_equivalents 0.0422
_diffrn_reflns_av_sigmaI/netI 0.1012
_diffrn_reflns_limit_h_max 11
_diffrn_reflns_limit_h_min -15
_diffrn_reflns_limit_k_max 17
_diffrn_reflns_limit_k_min -17
_diffrn_reflns_limit_l_max 17
_diffrn_reflns_limit_l_min -14
_diffrn_reflns_number 11755
_diffrn_reflns_theta_full 25.00
_diffrn_reflns_theta_max 25.00
_diffrn_reflns_theta_min 1.59
_exptl_absorpt_coefficient_mu 0.780
_exptl_absorpt_correction_type none
_exptl_crystal_colour 'red dark'
_exptl_crystal_density_diffrn 1.407
_exptl_crystal_density_method 'not measured'
_exptl_crystal_description 'thin plate'
_exptl_crystal_F_000 960
_exptl_crystal_size_max 0.30
_exptl_crystal_size_mid 0.30
_exptl_crystal_size_min 0.03
_refine_diff_density_max 0.962
_refine_diff_density_min -0.630
_refine_diff_density_rms 0.131
_refine_ls_extinction_coef 0.0012(4)
_refine_ls_extinction_expression Fc^*^=kFc[1+0.001xFc^2^\l^3^/sin(2\q)]^-1/4^
_refine_ls_extinction_method SHELXL
_refine_ls_goodness_of_fit_ref 1.012
_refine_ls_hydrogen_treatment constr
_refine_ls_matrix_type full
_refine_ls_number_parameters 542
_refine_ls_number_reflns 7781
_refine_ls_number_restraints 0
_refine_ls_restrained_S_all 1.012
_refine_ls_R_factor_all 0.0994
_refine_ls_R_factor_gt 0.0553
_refine_ls_shift/su_max 0.463
_refine_ls_shift/su_mean 0.025
_refine_ls_structure_factor_coef Fsqd
_refine_ls_weighting_details 'calc w=1/[\s^2^(Fo^2^)+(0.0948P)^2^+1.4899P] where P=(Fo^2^+2Fc^2^)/3'
_refine_ls_weighting_scheme calc
_refine_ls_wR_factor_gt 0.1671
_refine_ls_wR_factor_ref 0.1923
_reflns_number_gt 4642
_reflns_number_total 7781
_reflns_threshold_expression >2sigma(I)
_cod_data_source_file ic052174tsi20051222_024516.cif
_cod_data_source_block '[Ru2Cl(DPhF)3(H2O)]2(O2C)2.THF.4H2O'
_cod_depositor_comments
;
The following automatic conversions were performed:

data item '_symmetry_cell_setting' value 'Triclinic' was changed to
'triclinic' in accordance with the
/home/saulius/struct/COD-crude-data/automatic-downloads/DataCite-retrospective/ACS/depositions/lib/dictionaries/cif_core.dic
dictionary named 'cif_core.dic' version 2.4.2 last updated on
2011-04-26.

Automatic conversion script
Id: cif_fix_values 6909 2019-04-08 15:41:33Z antanas 
;
_cod_original_sg_symbol_H-M P-1
_cod_original_formula_sum 'C42 H37 Cl N6 O5.50 Ru2'
_cod_database_code 4350200

loop_
_symmetry_equiv_pos_as_xyz
'x, y, z'
'-x, -y, -z'

loop_
_atom_site_label
_atom_site_type_symbol
_atom_site_fract_x
_atom_site_fract_y
_atom_site_fract_z
_atom_site_U_iso_or_equiv
_atom_site_adp_type
_atom_site_occupancy
_atom_site_symmetry_multiplicity
_atom_site_calc_flag
_atom_site_refinement_flags
Ru1 Ru 0.50977(6) 0.66593(5) 0.33127(5) 0.0261(2) Uani 1 1 d .
Ru2 Ru 0.64712(6) 0.77464(5) 0.50698(5) 0.0260(2) Uani 1 1 d .
Cl1 Cl 0.3674(2) 0.53838(19) 0.15362(17) 0.0438(6) Uani 1 1 d .
N1 N 0.3581(6) 0.6726(5) 0.3358(5) 0.0335(17) Uani 1 1 d .
N2 N 0.5004(7) 0.7939(5) 0.5029(6) 0.0344(17) Uani 1 1 d .
N3 N 0.5598(6) 0.8011(5) 0.2879(5) 0.0353(17) Uani 1 1 d .
N4 N 0.7091(6) 0.9061(5) 0.4602(5) 0.0343(17) Uani 1 1 d .
N5 N 0.6629(6) 0.6548(6) 0.3368(5) 0.0339(17) Uani 1 1 d .
N6 N 0.7883(6) 0.7442(5) 0.5146(5) 0.0320(16) Uani 1 1 d .
O1 O 0.4703(5) 0.5335(4) 0.3848(4) 0.0343(14) Uani 1 1 d .
O2 O 0.5828(5) 0.6393(4) 0.5517(4) 0.0344(14) Uani 1 1 d .
O3 O 0.7581(8) 0.8600(8) 0.6924(6) 0.093(3) Uani 1 1 d .
C1 C 0.5148(8) 0.5488(6) 0.4811(7) 0.0312(19) Uani 1 1 d .
C2 C 0.3850(8) 0.7355(7) 0.4201(7) 0.037(2) Uani 1 1 d .
H2A H 0.3178 0.7395 0.4217 0.045 Uiso 1 1 calc R
C3 C 0.6508(9) 0.8940(7) 0.3609(7) 0.039(2) Uani 1 1 d .
H3B H 0.6749 0.9546 0.3402 0.047 Uiso 1 1 calc R
C4 C 0.7672(8) 0.6886(7) 0.4258(7) 0.036(2) Uani 1 1 d .
H4A H 0.8298 0.6738 0.4283 0.043 Uiso 1 1 calc R
C5 C 0.2254(8) 0.6156(8) 0.2553(7) 0.040(2) Uani 1 1 d .
C6 C 0.1580(10) 0.5043(9) 0.2140(9) 0.065(3) Uani 1 1 d .
H6A H 0.1992 0.4658 0.2393 0.078 Uiso 1 1 calc R
C7 C 0.0325(12) 0.4516(11) 0.1371(13) 0.106(6) Uani 1 1 d .
H7A H -0.0100 0.3777 0.1072 0.127 Uiso 1 1 calc R
C8 C -0.0332(11) 0.5067(13) 0.1025(11) 0.099(5) Uani 1 1 d .
H8A H -0.1207 0.4694 0.0533 0.119 Uiso 1 1 calc R
C9 C 0.0311(10) 0.6158(11) 0.1409(9) 0.074(4) Uani 1 1 d .
H9A H -0.0116 0.6536 0.1172 0.089 Uiso 1 1 calc R
C10 C 0.1625(9) 0.6706(9) 0.2166(8) 0.058(3) Uani 1 1 d .
H10A H 0.2075 0.7451 0.2409 0.069 Uiso 1 1 calc R
C11 C 0.5080(9) 0.8479(7) 0.5925(7) 0.040(2) Uani 1 1 d .
C12 C 0.4432(11) 0.7930(9) 0.6385(9) 0.065(3) Uani 1 1 d .
H12A H 0.3939 0.7187 0.6117 0.078 Uiso 1 1 calc R
C13 C 0.4494(14) 0.8452(10) 0.7230(9) 0.077(4) Uani 1 1 d .
H13A H 0.4043 0.8056 0.7523 0.092 Uiso 1 1 calc R
C14 C 0.5184(12) 0.9509(11) 0.7637(9) 0.072(3) Uani 1 1 d .
H14A H 0.5242 0.9849 0.8227 0.086 Uiso 1 1 calc R
C15 C 0.5795(12) 1.0082(9) 0.7198(10) 0.078(4) Uani 1 1 d .
H15A H 0.6248 1.0827 0.7458 0.094 Uiso 1 1 calc R
C16 C 0.5749(10) 0.9557(8) 0.6346(9) 0.067(3) Uani 1 1 d .
H16A H 0.6198 0.9964 0.6056 0.080 Uiso 1 1 calc R
C17 C 0.5141(8) 0.8070(7) 0.1839(6) 0.033(2) Uani 1 1 d .
C18 C 0.6013(9) 0.8592(7) 0.1536(7) 0.043(2) Uani 1 1 d .
H18A H 0.6885 0.8852 0.1983 0.051 Uiso 1 1 calc R
C19 C 0.5572(10) 0.8724(9) 0.0552(8) 0.058(3) Uani 1 1 d .
H19A H 0.6157 0.9101 0.0353 0.070 Uiso 1 1 calc R
C20 C 0.4250(11) 0.8291(8) -0.0140(8) 0.056(3) Uani 1 1 d .
H20A H 0.3961 0.8371 -0.0799 0.067 Uiso 1 1 calc R
C21 C 0.3385(9) 0.7748(8) 0.0154(7) 0.047(2) Uani 1 1 d .
H21A H 0.2509 0.7465 -0.0299 0.056 Uiso 1 1 calc R
C22 C 0.3838(9) 0.7626(7) 0.1148(7) 0.040(2) Uani 1 1 d .
H22A H 0.3255 0.7242 0.1345 0.048 Uiso 1 1 calc R
C23 C 0.8047(8) 1.0114(6) 0.5300(7) 0.035(2) Uani 1 1 d .
C24 C 0.7826(9) 1.0984(7) 0.5208(7) 0.042(2) Uani 1 1 d .
H24A H 0.7032 1.0869 0.4703 0.050 Uiso 1 1 calc R
C25 C 0.8793(9) 1.2004(8) 0.5870(8) 0.050(3) Uani 1 1 d .
H25A H 0.8636 1.2571 0.5805 0.061 Uiso 1 1 calc R
C26 C 0.9984(10) 1.2208(8) 0.6624(8) 0.055(3) Uani 1 1 d .
H26A H 1.0626 1.2901 0.7064 0.066 Uiso 1 1 calc R
C27 C 1.0198(10) 1.1357(8) 0.6710(8) 0.063(3) Uani 1 1 d .
H27A H 1.0996 1.1479 0.7214 0.075 Uiso 1 1 calc R
C28 C 0.9251(9) 1.0331(8) 0.6063(8) 0.056(3) Uani 1 1 d .
H28A H 0.9422 0.9772 0.6138 0.067 Uiso 1 1 calc R
C29 C 0.6551(8) 0.5895(7) 0.2547(7) 0.037(2) Uani 1 1 d .
C30 C 0.6514(8) 0.6194(8) 0.1696(7) 0.045(2) Uani 1 1 d .
H30A H 0.6499 0.6824 0.1637 0.054 Uiso 1 1 calc R
C31 C 0.6499(9) 0.5590(9) 0.0925(8) 0.057(3) Uani 1 1 d .
H31A H 0.6485 0.5819 0.0360 0.068 Uiso 1 1 calc R
C32 C 0.6503(12) 0.4657(11) 0.0986(8) 0.077(4) Uani 1 1 d .
H32A H 0.6489 0.4243 0.0467 0.093 Uiso 1 1 calc R
C33 C 0.6529(16) 0.4342(12) 0.1832(10) 0.102(5) Uani 1 1 d .
H33A H 0.6560 0.3719 0.1898 0.122 Uiso 1 1 calc R
C34 C 0.6509(13) 0.4941(10) 0.2584(9) 0.074(4) Uani 1 1 d .
H34A H 0.6465 0.4691 0.3126 0.089 Uiso 1 1 calc R
C35 C 0.9090(8) 0.7790(7) 0.6087(7) 0.035(2) Uani 1 1 d .
C36 C 1.0226(9) 0.8257(8) 0.6094(8) 0.048(3) Uani 1 1 d .
H36A H 1.0230 0.8347 0.5487 0.058 Uiso 1 1 calc R
C37 C 1.1371(9) 0.8595(8) 0.7016(9) 0.058(3) Uani 1 1 d .
H37A H 1.2148 0.8928 0.7034 0.069 Uiso 1 1 calc R
C38 C 1.1351(11) 0.8439(11) 0.7879(10) 0.089(5) Uani 1 1 d .
H38A H 1.2123 0.8666 0.8491 0.106 Uiso 1 1 calc R
C39 C 1.0241(11) 0.7961(12) 0.7885(9) 0.097(5) Uani 1 1 d .
H39A H 1.0251 0.7868 0.8496 0.117 Uiso 1 1 calc R
C40 C 0.9089(10) 0.7611(9) 0.6970(8) 0.061(3) Uani 1 1 d .
H40A H 0.8316 0.7256 0.6956 0.073 Uiso 1 1 calc R
O4 O -0.024(2) 0.0312(13) 0.8623(13) 0.107(8) Uani 0.50 1 d P
C41 C 0.188(3) 0.171(2) 0.992(2) 0.100(10) Uani 0.50 1 d P
H41A H 0.2424 0.1702 1.0602 0.120 Uiso 0.50 1 calc PR
H41B H 0.2417 0.2203 0.9700 0.120 Uiso 0.50 1 calc PR
C42 C 0.102(2) 0.199(2) 0.993(2) 0.094(10) Uani 0.50 1 d P
H42A H 0.1223 0.2688 0.9844 0.112 Uiso 0.50 1 calc PR
H42B H 0.1042 0.2013 1.0590 0.112 Uiso 0.50 1 calc PR
C43 C 0.108(3) 0.071(3) 0.920(3) 0.122(14) Uani 0.50 1 d P
H43A H 0.1371 0.0684 0.8708 0.146 Uiso 0.50 1 calc PR
H43B H 0.1216 0.0207 0.9567 0.146 Uiso 0.50 1 calc PR
C44 C -0.034(3) 0.112(3) 0.901(2) 0.124(13) Uani 0.50 1 d P
H44A H -0.0937 0.0860 0.9262 0.149 Uiso 0.50 1 calc PR
H44B H -0.0656 0.1424 0.8476 0.149 Uiso 0.50 1 calc PR
O5 O 0.3299(13) 0.3177(10) 1.2256(10) 0.159(5) Uani 1 1 d .
O6 O 0.093(3) 0.541(4) 0.486(4) 0.199(16) Uani 0.50 1 d P
O7 O -0.057(4) 0.443(3) 0.433(2) 0.180(13) Uani 0.50 1 d P

loop_
_atom_site_aniso_label
_atom_site_aniso_U_11
_atom_site_aniso_U_22
_atom_site_aniso_U_33
_atom_site_aniso_U_23
_atom_site_aniso_U_13
_atom_site_aniso_U_12
Ru1 0.0272(4) 0.0263(4) 0.0223(4) 0.0063(3) 0.0128(3) 0.0115(3)
Ru2 0.0263(4) 0.0259(4) 0.0231(4) 0.0056(3) 0.0129(3) 0.0109(3)
Cl1 0.0408(13) 0.0457(13) 0.0289(12) 0.0010(10) 0.0123(10) 0.0166(11)
N1 0.030(4) 0.035(4) 0.027(4) 0.002(3) 0.012(3) 0.013(3)
N2 0.037(4) 0.031(4) 0.039(4) 0.005(3) 0.022(4) 0.019(3)
N3 0.031(4) 0.033(4) 0.033(4) 0.010(3) 0.011(3) 0.014(3)
N4 0.038(4) 0.027(4) 0.031(4) 0.010(3) 0.016(3) 0.012(3)
N5 0.030(4) 0.041(4) 0.027(4) 0.008(3) 0.014(3) 0.017(3)
N6 0.031(4) 0.035(4) 0.026(4) 0.008(3) 0.011(3) 0.017(3)
O1 0.039(3) 0.034(3) 0.032(4) 0.010(3) 0.019(3) 0.018(3)
O2 0.037(3) 0.031(3) 0.028(3) 0.006(3) 0.018(3) 0.011(3)
O3 0.087(6) 0.111(8) 0.065(6) 0.009(5) 0.032(5) 0.048(6)
C1 0.033(5) 0.032(5) 0.033(5) 0.011(4) 0.019(4) 0.018(4)
C2 0.032(5) 0.041(5) 0.043(6) 0.010(5) 0.023(5) 0.019(4)
C3 0.049(6) 0.037(5) 0.036(6) 0.016(4) 0.025(5) 0.019(5)
C4 0.035(5) 0.045(5) 0.045(6) 0.020(5) 0.027(5) 0.025(4)
C5 0.028(5) 0.054(6) 0.035(5) 0.010(5) 0.016(4) 0.017(5)
C6 0.042(6) 0.053(7) 0.084(9) 0.014(6) 0.028(6) 0.016(5)
C7 0.039(7) 0.065(9) 0.151(15) -0.005(9) 0.031(9) 0.001(7)
C8 0.033(7) 0.121(13) 0.076(10) -0.014(9) 0.005(6) 0.017(8)
C9 0.039(7) 0.098(10) 0.069(9) 0.018(8) 0.013(6) 0.037(7)
C10 0.043(6) 0.063(7) 0.051(7) 0.009(6) 0.014(5) 0.026(5)
C11 0.040(5) 0.042(5) 0.036(5) 0.003(4) 0.022(5) 0.019(4)
C12 0.094(9) 0.049(6) 0.069(8) 0.018(6) 0.059(7) 0.032(6)
C13 0.139(12) 0.066(8) 0.068(8) 0.034(7) 0.081(9) 0.055(8)
C14 0.098(10) 0.083(9) 0.051(7) 0.011(7) 0.047(7) 0.051(8)
C15 0.084(9) 0.049(7) 0.092(10) -0.006(7) 0.062(8) 0.013(6)
C16 0.067(7) 0.045(6) 0.085(9) 0.004(6) 0.057(7) 0.009(6)
C17 0.043(5) 0.036(5) 0.028(5) 0.015(4) 0.020(4) 0.023(4)
C18 0.044(6) 0.044(5) 0.040(6) 0.017(5) 0.020(5) 0.022(5)
C19 0.058(7) 0.068(7) 0.059(7) 0.034(6) 0.041(6) 0.028(6)
C20 0.089(9) 0.053(6) 0.041(6) 0.023(5) 0.038(6) 0.041(6)
C21 0.042(6) 0.051(6) 0.038(6) 0.013(5) 0.013(5) 0.023(5)
C22 0.049(6) 0.031(5) 0.041(6) 0.016(4) 0.027(5) 0.016(4)
C23 0.030(5) 0.028(4) 0.040(5) 0.006(4) 0.019(4) 0.009(4)
C24 0.040(5) 0.041(5) 0.047(6) 0.015(5) 0.025(5) 0.019(4)
C25 0.045(6) 0.038(5) 0.073(8) 0.006(5) 0.037(6) 0.018(5)
C26 0.061(7) 0.035(5) 0.058(7) 0.007(5) 0.033(6) 0.013(5)
C27 0.042(6) 0.050(6) 0.056(7) 0.006(5) 0.006(5) 0.012(5)
C28 0.051(6) 0.036(5) 0.057(7) 0.011(5) 0.014(5) 0.018(5)
C29 0.030(5) 0.047(5) 0.033(5) 0.008(4) 0.017(4) 0.018(4)
C30 0.041(6) 0.045(5) 0.043(6) 0.008(5) 0.021(5) 0.019(5)
C31 0.051(7) 0.074(8) 0.039(6) 0.006(6) 0.022(5) 0.030(6)
C32 0.095(10) 0.117(11) 0.036(7) -0.001(7) 0.033(6) 0.071(9)
C33 0.185(16) 0.099(11) 0.062(9) 0.027(8) 0.061(10) 0.105(11)
C34 0.137(12) 0.085(9) 0.055(7) 0.042(7) 0.065(8) 0.079(9)
C35 0.030(5) 0.034(5) 0.036(5) 0.014(4) 0.011(4) 0.016(4)
C36 0.037(6) 0.055(6) 0.050(6) 0.023(5) 0.021(5) 0.020(5)
C37 0.025(5) 0.053(6) 0.072(8) 0.015(6) 0.011(5) 0.016(5)
C38 0.043(7) 0.100(10) 0.068(9) 0.041(8) -0.002(6) 0.020(7)
C39 0.052(8) 0.152(14) 0.045(8) 0.050(8) 0.009(6) 0.029(8)
C40 0.046(6) 0.079(8) 0.043(6) 0.030(6) 0.019(5) 0.022(6)
O4 0.17(2) 0.043(9) 0.050(11) -0.002(8) 0.042(12) 0.019(11)
C41 0.09(2) 0.072(19) 0.09(2) -0.007(17) 0.056(19) 0.010(18)
C42 0.067(18) 0.078(19) 0.058(17) -0.007(14) -0.018(14) 0.032(15)
C43 0.07(2) 0.19(4) 0.17(3) 0.14(3) 0.08(2) 0.09(2)
C44 0.12(3) 0.16(4) 0.06(2) 0.04(2) 0.043(19) 0.05(3)
O5 0.187(13) 0.138(11) 0.152(12) 0.058(9) 0.102(10) 0.066(10)
O6 0.14(3) 0.27(4) 0.28(4) 0.20(4) 0.14(3) 0.11(3)
O7 0.17(3) 0.19(3) 0.15(3) 0.03(2) 0.04(2) 0.10(3)

loop_
_atom_type_symbol
_atom_type_description
_atom_type_scat_dispersion_real
_atom_type_scat_dispersion_imag
_atom_type_scat_source
C C 0.0033 0.0016 'International Tables Vol C Tables 4.2.6.8 and 6.1.1.4'
H H 0.0000 0.0000 'International Tables Vol C Tables 4.2.6.8 and 6.1.1.4'
N N 0.0061 0.0033 'International Tables Vol C Tables 4.2.6.8 and 6.1.1.4'
O O 0.0106 0.0060 'International Tables Vol C Tables 4.2.6.8 and 6.1.1.4'
Cl Cl 0.1484 0.1585 'International Tables Vol C Tables 4.2.6.8 and 6.1.1.4'
Ru Ru -1.2594 0.8363 'International Tables Vol C Tables 4.2.6.8 and 6.1.1.4'

loop_
_geom_angle_atom_site_label_1
_geom_angle_atom_site_label_2
_geom_angle_atom_site_label_3
_geom_angle
_geom_angle_site_symmetry_3
N3 Ru1 N5 91.3(3) .
N3 Ru1 N1 92.4(3) .
N5 Ru1 N1 175.5(3) .
N3 Ru1 O1 176.2(2) .
N5 Ru1 O1 87.0(2) .
N1 Ru1 O1 89.2(2) .
N3 Ru1 Ru2 89.06(19) .
N5 Ru1 Ru2 88.31(19) .
N1 Ru1 Ru2 89.10(18) .
O1 Ru1 Ru2 87.54(16) .
N3 Ru1 Cl1 96.0(2) .
N5 Ru1 Cl1 89.8(2) .
N1 Ru1 Cl1 92.43(19) .
O1 Ru1 Cl1 87.31(16) .
Ru2 Ru1 Cl1 174.60(7) .
N4 Ru2 N2 91.8(3) .
N4 Ru2 N6 93.0(3) .
N2 Ru2 N6 175.2(3) .
N4 Ru2 O2 178.9(2) .
N2 Ru2 O2 88.5(3) .
N6 Ru2 O2 86.8(2) .
N4 Ru2 Ru1 89.62(19) .
N2 Ru2 Ru1 89.6(2) .
N6 Ru2 Ru1 90.29(19) .
O2 Ru2 Ru1 89.36(15) .
N4 Ru2 O3 100.2(3) .
N2 Ru2 O3 85.1(3) .
N6 Ru2 O3 94.2(3) .
O2 Ru2 O3 80.8(3) .
Ru1 Ru2 O3 169.0(2) .
C2 N1 C5 115.2(7) .
C2 N1 Ru1 117.7(6) .
C5 N1 Ru1 127.1(6) .
C2 N2 C11 116.1(7) .
C2 N2 Ru2 118.2(6) .
C11 N2 Ru2 124.1(6) .
C3 N3 C17 113.9(7) .
C3 N3 Ru1 118.6(6) .
C17 N3 Ru1 127.3(6) .
C3 N4 C23 117.8(7) .
C3 N4 Ru2 118.1(6) .
C23 N4 Ru2 123.9(6) .
C4 N5 C29 113.3(7) .
C4 N5 Ru1 119.8(6) .
C29 N5 Ru1 125.0(5) .
C4 N6 C35 117.5(7) .
C4 N6 Ru2 117.9(6) .
C35 N6 Ru2 124.7(6) .
C1 O1 Ru1 119.0(5) .
C1 O2 Ru2 117.0(5) .
O1 C1 O2 126.0(7) .
O1 C1 C1 118.3(9) 2_666
O2 C1 C1 115.7(9) 2_666
N2 C2 N1 124.6(8) .
N2 C2 H2A 117.7 .
N1 C2 H2A 117.7 .
N3 C3 N4 124.0(8) .
N3 C3 H3B 118.0 .
N4 C3 H3B 118.0 .
N6 C4 N5 122.5(8) .
N6 C4 H4A 118.7 .
N5 C4 H4A 118.7 .
C10 C5 C6 118.7(9) .
C10 C5 N1 120.1(9) .
C6 C5 N1 121.2(9) .
C7 C6 C5 120.4(11) .
C7 C6 H6A 119.8 .
C5 C6 H6A 119.8 .
C6 C7 C8 120.9(13) .
C6 C7 H7A 119.6 .
C8 C7 H7A 119.6 .
C9 C8 C7 119.6(11) .
C9 C8 H8A 120.2 .
C7 C8 H8A 120.2 .
C8 C9 C10 119.3(12) .
C8 C9 H9A 120.3 .
C10 C9 H9A 120.3 .
C5 C10 C9 120.9(11) .
C5 C10 H10A 119.6 .
C9 C10 H10A 119.6 .
C16 C11 C12 115.6(10) .
C16 C11 N2 122.5(9) .
C12 C11 N2 121.9(8) .
C11 C12 C13 121.5(11) .
C11 C12 H12A 119.2 .
C13 C12 H12A 119.2 .
C14 C13 C12 121.3(11) .
C14 C13 H13A 119.4 .
C12 C13 H13A 119.4 .
C13 C14 C15 119.6(11) .
C13 C14 H14A 120.2 .
C15 C14 H14A 120.2 .
C14 C15 C16 119.4(11) .
C14 C15 H15A 120.3 .
C16 C15 H15A 120.3 .
C11 C16 C15 122.5(11) .
C11 C16 H16A 118.7 .
C15 C16 H16A 118.7 .
C22 C17 C18 120.2(8) .
C22 C17 N3 120.4(8) .
C18 C17 N3 119.4(8) .
C17 C18 C19 119.3(9) .
C17 C18 H18A 120.4 .
C19 C18 H18A 120.4 .
C18 C19 C20 120.3(9) .
C18 C19 H19A 119.9 .
C20 C19 H19A 119.9 .
C21 C20 C19 120.1(9) .
C21 C20 H20A 119.9 .
C19 C20 H20A 119.9 .
C20 C21 C22 119.1(9) .
C20 C21 H21A 120.4 .
C22 C21 H21A 120.4 .
C17 C22 C21 120.9(8) .
C17 C22 H22A 119.5 .
C21 C22 H22A 119.6 .
C28 C23 N4 121.2(8) .
C28 C23 C24 117.7(8) .
N4 C23 C24 121.1(8) .
C25 C24 C23 119.7(9) .
C25 C24 H24A 120.1 .
C23 C24 H24A 120.1 .
C26 C25 C24 121.9(10) .
C26 C25 H25A 119.0 .
C24 C25 H25A 119.0 .
C25 C26 C27 118.2(9) .
C25 C26 H26A 120.9 .
C27 C26 H26A 120.9 .
C26 C27 C28 121.1(10) .
C26 C27 H27A 119.4 .
C28 C27 H27A 119.4 .
C23 C28 C27 121.3(10) .
C23 C28 H28A 119.4 .
C27 C28 H28A 119.4 .
C30 C29 C34 117.5(9) .
C30 C29 N5 121.6(9) .
C34 C29 N5 120.8(9) .
C29 C30 C31 121.8(10) .
C29 C30 H30A 119.1 .
C31 C30 H30A 119.1 .
C32 C31 C30 120.3(10) .
C32 C31 H31A 119.9 .
C30 C31 H31A 119.9 .
C31 C32 C33 118.5(11) .
C31 C32 H32A 120.7 .
C33 C32 H32A 120.7 .
C34 C33 C32 120.5(12) .
C34 C33 H33A 119.7 .
C32 C33 H33A 119.7 .
C33 C34 C29 121.2(11) .
C33 C34 H34A 119.4 .
C29 C34 H34A 119.4 .
C40 C35 C36 119.8(9) .
C40 C35 N6 119.2(8) .
C36 C35 N6 120.9(8) .
C37 C36 C35 119.4(10) .
C37 C36 H36A 120.3 .
C35 C36 H36A 120.3 .
C38 C37 C36 119.8(11) .
C38 C37 H37A 120.1 .
C36 C37 H37A 120.1 .
C39 C38 C37 121.9(11) .
C39 C38 H38A 119.1 .
C37 C38 H38A 119.1 .
C38 C39 C40 119.1(12) .
C38 C39 H39A 120.4 .
C40 C39 H39A 120.5 .
C35 C40 C39 119.9(11) .
C35 C40 H40A 120.0 .
C39 C40 H40A 120.0 .
C43 O4 C44 102(2) .
C42 C41 C43 102(3) .
C42 C41 H41A 111.4 .
C43 C41 H41A 111.3 .
C42 C41 H41B 111.6 .
C43 C41 H41B 111.5 .
H41A C41 H41B 109.2 .
C41 C42 C44 107(3) .
C41 C42 H42A 110.0 .
C44 C42 H42A 110.4 .
C41 C42 H42B 110.2 .
C44 C42 H42B 110.3 .
H42A C42 H42B 108.5 .
O4 C43 C41 120(3) .
O4 C43 H43A 107.1 .
C41 C43 H43A 107.5 .
O4 C43 H43B 107.3 .
C41 C43 H43B 107.7 .
H43A C43 H43B 107.1 .
O4 C44 C42 108(3) .
O4 C44 H44A 110.3 .
C42 C44 H44A 109.9 .
O4 C44 H44B 110.1 .
C42 C44 H44B 109.9 .
H44A C44 H44B 108.4 .

loop_
_geom_bond_atom_site_label_1
_geom_bond_atom_site_label_2
_geom_bond_distance
_geom_bond_site_symmetry_2
Ru1 N3 2.048(7) .
Ru1 N5 2.079(7) .
Ru1 N1 2.091(7) .
Ru1 O1 2.091(6) .
Ru1 Ru2 2.3503(9) .
Ru1 Cl1 2.452(2) .
Ru2 N4 2.051(7) .
Ru2 N2 2.061(7) .
Ru2 N6 2.062(7) .
Ru2 O2 2.083(5) .
Ru2 O3 2.409(8) .
N1 C2 1.301(11) .
N1 C5 1.432(10) .
N2 C2 1.313(10) .
N2 C11 1.435(11) .
N3 C3 1.316(11) .
N3 C17 1.433(10) .
N4 C3 1.303(10) .
N4 C23 1.419(10) .
N5 C4 1.297(10) .
N5 C29 1.423(11) .
N6 C4 1.343(11) .
N6 C35 1.444(10) .
O1 C1 1.258(9) .
O2 C1 1.270(9) .
C1 C1 1.529(16) 2_666
C2 H2A 0.9300 .
C3 H3B 0.9300 .
C4 H4A 0.9300 .
C5 C10 1.372(13) .
C5 C6 1.392(13) .
C6 C7 1.357(15) .
C6 H6A 0.9300 .
C7 C8 1.389(19) .
C7 H7A 0.9300 .
C8 C9 1.363(18) .
C8 H8A 0.9300 .
C9 C10 1.403(13) .
C9 H9A 0.9300 .
C10 H10A 0.9300 .
C11 C16 1.350(13) .
C11 C12 1.373(13) .
C12 C13 1.368(14) .
C12 H12A 0.9300 .
C13 C14 1.322(16) .
C13 H13A 0.9300 .
C14 C15 1.332(16) .
C14 H14A 0.9300 .
C15 C16 1.393(15) .
C15 H15A 0.9300 .
C16 H16A 0.9300 .
C17 C22 1.384(12) .
C17 C18 1.380(12) .
C18 C19 1.397(13) .
C18 H18A 0.9300 .
C19 C20 1.405(14) .
C19 H19A 0.9300 .
C20 C21 1.372(13) .
C20 H20A 0.9300 .
C21 C22 1.403(12) .
C21 H21A 0.9300 .
C22 H22A 0.9300 .
C23 C28 1.387(12) .
C23 C24 1.410(12) .
C24 C25 1.379(12) .
C24 H24A 0.9300 .
C25 C26 1.376(13) .
C25 H25A 0.9300 .
C26 C27 1.378(14) .
C26 H26A 0.9300 .
C27 C28 1.374(13) .
C27 H27A 0.9300 .
C28 H28A 0.9300 .
C29 C30 1.367(12) .
C29 C34 1.364(14) .
C30 C31 1.375(13) .
C30 H30A 0.9300 .
C31 C32 1.363(16) .
C31 H31A 0.9300 .
C32 C33 1.372(17) .
C32 H32A 0.9300 .
C33 C34 1.378(16) .
C33 H33A 0.9300 .
C34 H34A 0.9300 .
C35 C40 1.369(13) .
C35 C36 1.372(12) .
C36 C37 1.389(13) .
C36 H36A 0.9300 .
C37 C38 1.339(16) .
C37 H37A 0.9300 .
C38 C39 1.352(17) .
C38 H38A 0.9300 .
C39 C40 1.386(14) .
C39 H39A 0.9300 .
C40 H40A 0.9300 .
O4 C43 1.40(3) .
O4 C44 1.34(4) .
C41 C42 1.37(4) .
C41 C43 1.37(4) .
C41 H41A 0.9700 .
C41 H41B 0.9700 .
C42 C44 1.56(4) .
C42 H42A 0.9700 .
C42 H42B 0.9700 .
C43 H43A 0.9700 .
C43 H43B 0.9700 .
C44 H44A 0.9700 .
C44 H44B 0.9700 .
O6 O7 1.51(4) 2_566
O7 O6 1.51(4) 2_566
